data_4515275
loop_
_publ_author_name
'Zhang, Qiangsheng'
'Wang, Jun'
'Kirillov, Alexander M.'
'Dou, Wei'
'Xu, Cong'
'Xu, Cailing'
'Yang, Lizi'
'Fang, Ran'
'Liu, Weisheng'

_publ_section_title
;
 Multifunctional Ln-MOF Luminescent Probe for Efficient Sensing of
 Fe<sup>3+</sup>, Ce<sup>3+</sup>, and Acetone.
;
_journal_issue 28
_journal_name_full 'ACS applied materials &amp; interfaces'
_journal_page_first 23976
_journal_page_last 23986
_journal_paper_doi 10.1021/acsami.8b06103
_journal_volume 10
_journal_year 2018
_chemical_formula_moiety 'C17.5 H18.5 Dy2 N2 O12'
_chemical_formula_sum 'C17.5 H18.5 Dy2 N2 O12'
_chemical_formula_weight 773.84
_space_group_crystal_system monoclinic
_space_group_IT_number 15
_space_group_name_Hall '-C 2yc'
_space_group_name_H-M_alt 'C 1 2/c 1'
_atom_sites_solution_hydrogens mixed
_atom_sites_solution_primary direct
_audit_creation_date 2017-12-30
_audit_creation_method
;
Olex2 1.2
(compiled 2017.08.10 svn.r3458 for OlexSys, GUI svn.r5381)
;
_cell_angle_alpha 90
_cell_angle_beta 110.4380(10)
_cell_angle_gamma 90
_cell_formula_units_Z 8
_cell_length_a 25.6353(16)
_cell_length_b 10.4616(7)
_cell_length_c 21.7893(15)
_cell_measurement_reflns_used 5449
_cell_measurement_temperature 296.15
_cell_measurement_theta_max 27.61
_cell_measurement_theta_min 2.469
_cell_volume 5475.7(6)
_computing_cell_refinement 'SAINT v8.34A (Bruker, 2013)'
_computing_data_reduction 'SAINT v8.34A (Bruker, 2013)'
_computing_molecular_graphics 'Olex2 (Dolomanov et al., 2009)'
_computing_publication_material 'Olex2 (Dolomanov et al., 2009)'
_computing_structure_refinement 'XL (Sheldrick, 2008)'
_computing_structure_solution 'XS (Sheldrick, 2008)'
_diffrn_ambient_temperature 296.15
_diffrn_measured_fraction_theta_full 0.990
_diffrn_measured_fraction_theta_max 0.991
_diffrn_measurement_device_type 'CCD area detector'
_diffrn_measurement_method 'phi and omega scans'
_diffrn_radiation_monochromator graphite
_diffrn_radiation_type MoK\a
_diffrn_radiation_wavelength 0.71073
_diffrn_reflns_av_R_equivalents 0.0327
_diffrn_reflns_av_unetI/netI 0.0399
_diffrn_reflns_Laue_measured_fraction_full 0.990
_diffrn_reflns_Laue_measured_fraction_max 0.991
_diffrn_reflns_limit_h_max 31
_diffrn_reflns_limit_h_min -30
_diffrn_reflns_limit_k_max 12
_diffrn_reflns_limit_k_min -9
_diffrn_reflns_limit_l_max 26
_diffrn_reflns_limit_l_min -22
_diffrn_reflns_number 14621
_diffrn_reflns_point_group_measured_fraction_full 0.990
_diffrn_reflns_point_group_measured_fraction_max 0.991
_diffrn_reflns_theta_full 25.242
_diffrn_reflns_theta_max 26.022
_diffrn_reflns_theta_min 2.704
_exptl_absorpt_coefficient_mu 5.470
_exptl_absorpt_correction_type none
_exptl_crystal_colour 'clear light colourless'
_exptl_crystal_colour_lustre clear
_exptl_crystal_colour_modifier light
_exptl_crystal_colour_primary colourless
_exptl_crystal_density_diffrn 1.877
_exptl_crystal_description block
_exptl_crystal_F_000 2924
_exptl_crystal_size_max 0.25
_exptl_crystal_size_mid 0.23
_exptl_crystal_size_min 0.2
_platon_squeeze_details 'TITL c2c C 1 2/c 1 R = 0.03'
_refine_diff_density_max 1.304
_refine_diff_density_min -0.767
_refine_diff_density_rms 0.141
_refine_ls_extinction_method none
_refine_ls_goodness_of_fit_ref 1.031
_refine_ls_hydrogen_treatment mixed
_refine_ls_matrix_type full
_refine_ls_number_parameters 311
_refine_ls_number_reflns 5332
_refine_ls_number_restraints 59
_refine_ls_restrained_S_all 1.051
_refine_ls_R_factor_all 0.0372
_refine_ls_R_factor_gt 0.0278
_refine_ls_shift/su_max 0.001
_refine_ls_shift/su_mean 0.000
_refine_ls_structure_factor_coef Fsqd
_refine_ls_weighting_details 'w=1/[\s^2^(Fo^2^)+(0.0364P)^2^] where P=(Fo^2^+2Fc^2^)/3'
_refine_ls_weighting_scheme calc
_refine_ls_wR_factor_gt 0.0663
_refine_ls_wR_factor_ref 0.0695
_reflns_Friedel_coverage 0.000
_reflns_number_gt 4408
_reflns_number_total 5332
_reflns_threshold_expression 'I > 2\s(I)'
_cod_data_source_file Dy.cif
_cod_data_source_block c2c
_cod_original_formula_sum 'C17.50 H18.50 Dy2 N2 O12'
_cod_database_code 4515275
_shelx_shelxl_version_number 2014/7
_shelx_space_group_comment
;
The symmetry employed for this shelxl refinement is uniquely defined
by the following loop, which should always be used as a source of
symmetry information in preference to the above space-group names.
They are only intended as comments.
;
_shelx_estimated_absorpt_t_max 0.408
_shelx_estimated_absorpt_t_min 0.342
_olex2_refinement_description
;
1. Fixed Uiso
 At 1.2 times of:
  All C(H) groups
 At 1.5 times of:
  All C(H,H,H) groups, All O(H,H) groups
2. Restrained distances
 C18-C17
 2.5 with sigma of 0.02
 N2-C18
 1.4 with sigma of 0.02
 C18-N2
 1.4 with sigma of 0.02
 C17-N2
 1.4 with sigma of 0.02
 N2-C17
 1.4 with sigma of 0.02
3. Rigid bond restraints
 N2, C17, C18, C16
 with sigma for 1-2 distances of 0.01 and sigma for 1-3 distances of 0.01
4. Uiso/Uaniso restraints and constraints
C18 \\sim N2 \\sim C17 \\sim C16: within 1.7A with sigma of 0.01 and sigma for
terminal atoms of 0.02
Uanis(O8) \\sim Ueq: with sigma of 0.005 and sigma for terminal atoms of 0.01
Uanis(C17) \\sim Ueq, Uanis(N2) \\sim Ueq, Uanis(C18) \\sim Ueq, Uanis(C16)
\\sim Ueq, Uanis(O8) \\sim Ueq: with sigma of 0.005 and sigma for terminal
atoms of 0.01
Uanis(C17) \\sim Ueq, Uanis(C18) \\sim Ueq: with sigma of 2.5 and sigma for
terminal atoms of 0.2
Uanis(N2) \\sim Ueq, Uanis(C18) \\sim Ueq: with sigma of 1.4 and sigma for
terminal atoms of 0.2
Uanis(N2) \\sim Ueq, Uanis(C17) \\sim Ueq: with sigma of 1.4 and sigma for
terminal atoms of 0.2
5.a Rotating group:
 O12(H12A,H12B), O11(H11A,H11B)
5.b Aromatic/amide H refined with riding coordinates:
 C10(H10A), C13(H13), C7(H7), C11(H11), C3(H3), C4(H4), C15(H15), C16(H16)
5.c Idealised Me refined as rotating group:
 C18(H18A,H18B,H18C), C17(H17A,H17B,H17C)
;
_olex2_submission_special_instructions 'No special instructions were received'

loop_
_space_group_symop_operation_xyz
'x, y, z'
'-x, y, -z+1/2'
'x+1/2, y+1/2, z'
'-x+1/2, y+1/2, -z+1/2'
'-x, -y, -z'
'x, -y, z-1/2'
'-x+1/2, -y+1/2, -z'
'x+1/2, -y+1/2, z-1/2'

loop_
_atom_site_label
_atom_site_type_symbol
_atom_site_fract_x
_atom_site_fract_y
_atom_site_fract_z
_atom_site_U_iso_or_equiv
_atom_site_adp_type
_atom_site_occupancy
_atom_site_site_symmetry_order
_atom_site_calc_flag
_atom_site_refinement_flags_posn
_atom_site_refinement_flags_adp
_atom_site_refinement_flags_occupancy
Dy2 Dy 0.07426(2) 0.32400(2) 0.31587(2) 0.01311(7) Uani 1 1 d . . .
Dy1 Dy 0.03229(2) 0.07384(2) 0.18278(2) 0.01454(7) Uani 1 1 d . . .
O10 O 0.02261(14) 0.2903(4) 0.20301(17) 0.0158(8) Uani 1 1 d . . .
N1 N 0.07256(17) -0.0870(4) 0.1199(2) 0.0196(10) Uani 1 1 d . . .
C10 C 0.1072(2) -0.1780(5) 0.1537(2) 0.0181(11) Uani 1 1 d . . .
H10A H 0.1138 -0.1847 0.1983 0.022 Uiso 1 1 calc R . .
C8 C 0.1082(2) -0.4784(5) 0.2082(3) 0.0223(12) Uani 1 1 d . . .
C13 C 0.0632(2) -0.0786(5) 0.0558(2) 0.0233(12) Uani 1 1 d . . .
H13 H 0.0408 -0.0126 0.0322 0.028 Uiso 1 1 calc R . .
C9 C 0.13375(19) -0.2628(5) 0.1258(2) 0.0143(10) Uani 1 1 d . . .
C12 C 0.0854(2) -0.1641(5) 0.0228(2) 0.0204(12) Uani 1 1 d . . .
C5 C 0.1660(2) -0.4442(5) 0.2095(2) 0.0185(11) Uani 1 1 d . . .
C7 C 0.2322(2) -0.3274(5) 0.1741(2) 0.0185(11) Uani 1 1 d . . .
H7 H 0.2395 -0.2656 0.1475 0.022 Uiso 1 1 calc R . .
O4 O 0.06814(15) -0.4644(4) 0.1568(2) 0.0397(11) Uani 1 1 d . . .
C6 C 0.17668(19) -0.3500(5) 0.1691(2) 0.0134(10) Uani 1 1 d . . .
C1 C 0.3348(2) -0.3628(6) 0.2254(3) 0.0240(12) Uani 1 1 d . . .
O2 O 0.34400(14) -0.2774(4) 0.1909(2) 0.0290(9) Uani 1 1 d . . .
O1 O 0.37188(15) -0.4249(5) 0.2686(2) 0.0460(13) Uani 1 1 d . . .
C11 C 0.1218(2) -0.2560(5) 0.0581(2) 0.0178(11) Uani 1 1 d . . .
H11 H 0.1383 -0.3126 0.0374 0.021 Uiso 1 1 calc R . .
C3 C 0.2650(2) -0.4867(6) 0.2568(3) 0.0384(16) Uani 1 1 d . . .
H3 H 0.2941 -0.5329 0.2861 0.046 Uiso 1 1 calc R . .
C2 C 0.2762(2) -0.3945(5) 0.2176(3) 0.0239(12) Uani 1 1 d . . .
C4 C 0.2108(2) -0.5108(6) 0.2528(3) 0.0356(16) Uani 1 1 d . . .
H4 H 0.2041 -0.5729 0.2797 0.043 Uiso 1 1 calc R . .
O3 O 0.10567(15) -0.5217(4) 0.26022(19) 0.0326(10) Uani 1 1 d . . .
O7 O 0.01878(19) -0.1338(4) 0.2114(2) 0.0388(11) Uani 1 1 d . . .
O12 O 0.03778(17) 0.5159(4) 0.3445(2) 0.0409(11) Uani 1 1 d . . .
H12A H 0.0008 0.5083 0.3478 0.061 Uiso 1 1 d GR . .
H12B H 0.0331 0.5847 0.3132 0.061 Uiso 1 1 d GR . .
O11 O 0.15382(18) 0.4281(4) 0.3961(2) 0.0458(12) Uani 1 1 d . . .
H11A H 0.1841 0.3876 0.4332 0.069 Uiso 1 1 d GR . .
H11B H 0.1637 0.5208 0.3995 0.069 Uiso 1 1 d GR . .
O8 O 0.0636(2) 0.1992(5) 0.1072(3) 0.0598(14) Uani 1 1 d . U .
C15 C 0.0000 -0.1875(8) 0.2500 0.036(2) Uani 1 2 d S T P
H15 H 0.0000 -0.2764 0.2500 0.044 Uiso 1 2 calc RS T P
O5 O 0.08288(16) -0.2461(4) -0.07895(17) 0.0294(9) Uani 1 1 d . . .
C14 C 0.0675(2) -0.1579(5) -0.0507(2) 0.0229(12) Uani 1 1 d . . .
O9 O 0.05106(13) 0.1032(3) 0.29665(16) 0.0156(7) Uani 1 1 d . . .
O6 O 0.03772(17) -0.0646(4) -0.07879(18) 0.0353(11) Uani 1 1 d . . .
C16 C 0.1052(6) 0.2410(13) 0.1035(7) 0.116(3) Uani 1 1 d . U .
H16 H 0.1377 0.2179 0.1372 0.140 Uiso 1 1 calc R . .
N2 N 0.1115(5) 0.3153(11) 0.0584(6) 0.134(3) Uani 1 1 d D U .
C18 C 0.0605(6) 0.3611(16) 0.0161(8) 0.175(5) Uani 1 1 d D U .
H18A H 0.0656 0.4441 0.0003 0.263 Uiso 1 1 calc GR . .
H18B H 0.0348 0.3671 0.0392 0.263 Uiso 1 1 calc GR . .
H18C H 0.0460 0.3036 -0.0202 0.263 Uiso 1 1 calc GR . .
C17 C 0.1644(6) 0.3617(18) 0.0573(9) 0.194(5) Uani 1 1 d D U .
H17A H 0.1923 0.3509 0.0998 0.290 Uiso 1 1 calc GR . .
H17B H 0.1611 0.4506 0.0458 0.290 Uiso 1 1 calc GR . .
H17C H 0.1747 0.3142 0.0256 0.290 Uiso 1 1 calc GR . .
H10 H 0.032(4) 0.341(9) 0.188(5) 0.10(4) Uiso 1 1 d . . .

loop_
_atom_site_aniso_label
_atom_site_aniso_U_11
_atom_site_aniso_U_22
_atom_site_aniso_U_33
_atom_site_aniso_U_23
_atom_site_aniso_U_13
_atom_site_aniso_U_12
Dy2 0.01062(12) 0.01768(14) 0.01094(12) -0.00011(9) 0.00364(9) -0.00170(9)
Dy1 0.01319(12) 0.02056(14) 0.01003(12) -0.00116(9) 0.00425(9) 0.00244(10)
O10 0.0155(18) 0.021(2) 0.0114(17) 0.0009(15) 0.0054(14) -0.0016(16)
N1 0.018(2) 0.028(3) 0.012(2) -0.0050(18) 0.0047(18) 0.004(2)
C10 0.014(2) 0.028(3) 0.013(2) 0.001(2) 0.006(2) 0.005(2)
C8 0.017(3) 0.025(3) 0.028(3) 0.004(2) 0.011(2) -0.001(2)
C13 0.020(3) 0.034(3) 0.009(2) 0.003(2) -0.004(2) 0.009(2)
C9 0.012(2) 0.016(3) 0.014(2) 0.003(2) 0.003(2) -0.001(2)
C12 0.023(3) 0.028(3) 0.009(2) 0.002(2) 0.004(2) 0.009(2)
C5 0.012(2) 0.023(3) 0.021(3) 0.004(2) 0.006(2) -0.002(2)
C7 0.017(2) 0.019(3) 0.020(3) 0.003(2) 0.008(2) -0.003(2)
O4 0.016(2) 0.069(3) 0.030(2) 0.016(2) 0.0032(18) -0.005(2)
C6 0.012(2) 0.015(3) 0.013(2) 0.0002(19) 0.0038(19) 0.000(2)
C1 0.012(3) 0.033(3) 0.026(3) 0.004(3) 0.005(2) 0.002(2)
O2 0.0143(18) 0.031(2) 0.043(3) 0.0122(19) 0.0109(17) 0.0020(17)
O1 0.012(2) 0.080(4) 0.044(3) 0.036(2) 0.0077(19) 0.009(2)
C11 0.020(3) 0.020(3) 0.013(3) -0.002(2) 0.006(2) 0.007(2)
C3 0.016(3) 0.046(4) 0.048(4) 0.031(3) 0.005(3) 0.009(3)
C2 0.019(3) 0.023(3) 0.029(3) 0.012(2) 0.008(2) 0.004(2)
C4 0.019(3) 0.036(4) 0.051(4) 0.029(3) 0.012(3) -0.004(3)
O3 0.026(2) 0.044(3) 0.029(2) 0.0138(19) 0.0115(18) -0.0069(19)
O7 0.062(3) 0.021(2) 0.051(3) -0.001(2) 0.043(2) -0.001(2)
O12 0.029(2) 0.023(2) 0.078(4) -0.005(2) 0.028(2) -0.0017(19)
O11 0.040(3) 0.055(3) 0.034(3) -0.013(2) 0.003(2) -0.014(2)
O8 0.075(3) 0.059(3) 0.067(3) 0.008(2) 0.052(3) -0.003(2)
C15 0.065(6) 0.014(4) 0.048(6) 0.000 0.042(5) 0.000
O5 0.040(2) 0.036(2) 0.0120(19) -0.0021(16) 0.0081(17) 0.014(2)
C14 0.021(3) 0.035(4) 0.009(3) -0.001(2) 0.001(2) 0.008(3)
O9 0.0156(17) 0.020(2) 0.0126(17) -0.0006(14) 0.0063(14) -0.0001(15)
O6 0.038(2) 0.051(3) 0.0112(19) 0.0015(18) 0.0011(17) 0.024(2)
C16 0.130(5) 0.119(5) 0.114(5) -0.004(4) 0.060(4) -0.010(4)
N2 0.149(5) 0.140(5) 0.133(5) 0.003(4) 0.075(4) -0.017(4)
C18 0.181(7) 0.192(9) 0.160(8) 0.020(7) 0.069(6) 0.000(7)
C17 0.192(7) 0.212(9) 0.204(9) 0.006(7) 0.103(7) -0.048(7)

loop_
_atom_type_symbol
_atom_type_description
_atom_type_scat_dispersion_real
_atom_type_scat_dispersion_imag
_atom_type_scat_source
C C 0.0033 0.0016 'International Tables Vol C Tables 4.2.6.8 and 6.1.1.4'
H H 0.0000 0.0000 'International Tables Vol C Tables 4.2.6.8 and 6.1.1.4'
Dy Dy -0.1892 4.4098 'International Tables Vol C Tables 4.2.6.8 and 6.1.1.4'
N N 0.0061 0.0033 'International Tables Vol C Tables 4.2.6.8 and 6.1.1.4'
O O 0.0106 0.0060 'International Tables Vol C Tables 4.2.6.8 and 6.1.1.4'

loop_
_geom_angle_atom_site_label_1
_geom_angle_atom_site_label_2
_geom_angle_atom_site_label_3
_geom_angle
_geom_angle_site_symmetry_1
_geom_angle_site_symmetry_3
Dy1 Dy2 Dy2 58.867(6) 2 2
Dy1 Dy2 Dy2 59.296(6) . 2
Dy1 Dy2 Dy1 60.935(8) . 2
O10 Dy2 Dy2 35.68(8) . 2
O10 Dy2 Dy2 35.34(8) 2 2
O10 Dy2 Dy1 36.46(9) . .
O10 Dy2 Dy1 76.46(9) 2 .
O10 Dy2 Dy1 36.27(9) 2 2
O10 Dy2 Dy1 76.30(9) . 2
O10 Dy2 O10 68.36(14) . 2
O10 Dy2 O2 143.06(13) 2 4
O10 Dy2 O2 93.10(13) . 4
O10 Dy2 O12 105.51(15) . .
O10 Dy2 O11 146.56(14) . .
O10 Dy2 O11 138.42(14) 2 .
O10 Dy2 O9 70.13(12) . .
O2 Dy2 Dy2 127.32(9) 4 2
O2 Dy2 Dy1 70.54(9) 4 .
O2 Dy2 Dy1 110.02(9) 4 2
O2 Dy2 O11 73.18(14) 4 .
O3 Dy2 Dy2 92.47(9) 1_565 2
O3 Dy2 Dy1 97.97(11) 1_565 .
O3 Dy2 Dy1 149.90(10) 1_565 2
O3 Dy2 O10 122.63(13) 1_565 2
O3 Dy2 O10 74.50(14) 1_565 .
O3 Dy2 O2 78.83(14) 1_565 4
O3 Dy2 O12 77.93(15) 1_565 .
O3 Dy2 O11 72.99(15) 1_565 .
O3 Dy2 O5 144.19(14) 1_565 6_556
O3 Dy2 O9 133.73(13) 1_565 .
O12 Dy2 Dy2 79.68(11) . 2
O12 Dy2 Dy1 138.70(11) . .
O12 Dy2 Dy1 103.26(10) . 2
O12 Dy2 O10 72.04(13) . 2
O12 Dy2 O2 144.90(13) . 4
O12 Dy2 O11 75.08(15) . .
O11 Dy2 Dy2 152.94(11) . 2
O11 Dy2 Dy1 143.67(11) . .
O11 Dy2 Dy1 136.86(11) . 2
O5 Dy2 Dy2 116.81(9) 6_556 2
O5 Dy2 Dy1 114.22(9) 6_556 .
O5 Dy2 Dy1 65.11(9) 6_556 2
O5 Dy2 O10 141.26(13) 6_556 .
O5 Dy2 O10 81.76(13) 6_556 2
O5 Dy2 O2 96.82(14) 6_556 4
O5 Dy2 O12 87.09(15) 6_556 .
O5 Dy2 O11 71.77(14) 6_556 .
O5 Dy2 O9 76.71(12) 6_556 .
O9 Dy2 Dy2 75.55(8) . 2
O9 Dy2 Dy1 36.55(8) . 2
O9 Dy2 Dy1 37.51(8) . .
O9 Dy2 O10 69.37(12) . 2
O9 Dy2 O2 74.37(12) . 4
O9 Dy2 O12 139.78(12) . .
O9 Dy2 O11 130.93(14) . .
Dy2 Dy1 Dy2 61.837(8) . 2
Dy2 Dy1 Dy1 59.315(6) 2 2
Dy2 Dy1 Dy1 59.752(6) . 2
O10 Dy1 Dy2 37.36(9) . 2
O10 Dy1 Dy2 37.20(8) . .
O10 Dy1 Dy1 75.72(9) . 2
O10 Dy1 N1 144.52(13) . .
O10 Dy1 O8 71.88(15) . .
O10 Dy1 O9 70.96(12) . .
O10 Dy1 O9 70.97(12) . 2
O10 Dy1 O6 97.25(13) . 5
N1 Dy1 Dy2 150.54(9) . 2
N1 Dy1 Dy2 142.61(9) . .
N1 Dy1 Dy1 139.38(10) . 2
O1 Dy1 Dy2 130.25(11) 4 2
O1 Dy1 Dy2 70.83(10) 4 .
O1 Dy1 Dy1 108.87(11) 4 2
O1 Dy1 O10 94.24(14) 4 .
O1 Dy1 N1 71.99(13) 4 .
O1 Dy1 O7 96.71(17) 4 .
O1 Dy1 O8 76.08(19) 4 .
O1 Dy1 O9 143.44(13) 4 2
O1 Dy1 O9 74.07(13) 4 .
O1 Dy1 O6 140.68(15) 4 5
O7 Dy1 Dy2 117.98(10) . 2
O7 Dy1 Dy2 118.19(11) . .
O7 Dy1 Dy1 69.51(10) . 2
O7 Dy1 O10 145.23(13) . .
O7 Dy1 N1 70.08(13) . .
O7 Dy1 O8 142.86(15) . .
O7 Dy1 O9 80.82(13) . 2
O7 Dy1 O9 80.54(13) . .
O7 Dy1 O6 94.87(16) . 5
O8 Dy1 Dy2 92.37(12) . 2
O8 Dy1 Dy2 94.17(13) . .
O8 Dy1 Dy1 147.52(12) . 2
O8 Dy1 N1 73.09(16) . .
O9 Dy1 Dy2 37.16(8) 2 2
O9 Dy1 Dy2 37.67(8) . .
O9 Dy1 Dy2 78.29(8) 2 .
O9 Dy1 Dy2 77.66(8) . 2
O9 Dy1 Dy1 36.01(8) 2 2
O9 Dy1 Dy1 35.58(8) . 2
O9 Dy1 N1 131.36(12) . .
O9 Dy1 N1 137.68(12) 2 .
O9 Dy1 O8 126.22(15) 2 .
O9 Dy1 O8 129.64(16) . .
O9 Dy1 O9 69.53(13) 2 .
O6 Dy1 Dy2 74.11(9) 5 2
O6 Dy1 Dy2 133.34(10) 5 .
O6 Dy1 Dy1 110.39(10) 5 2
O6 Dy1 N1 77.02(13) 5 .
O6 Dy1 O8 72.13(18) 5 .
O6 Dy1 O9 75.55(13) 5 2
O6 Dy1 O9 145.07(13) 5 .
Dy2 O10 Dy2 108.98(14) . 2
Dy1 O10 Dy2 106.34(14) . .
Dy1 O10 Dy2 106.38(14) . 2
C10 N1 Dy1 118.8(3) . .
C10 N1 C13 117.8(4) . .
C13 N1 Dy1 123.3(3) . .
N1 C10 C9 123.5(5) . .
O4 C8 C5 119.0(5) . .
O4 C8 O3 125.4(5) . .
O3 C8 C5 115.6(5) . .
N1 C13 C12 122.9(5) . .
C10 C9 C6 119.0(4) . .
C10 C9 C11 118.1(4) . .
C11 C9 C6 122.7(4) . .
C13 C12 C14 119.7(4) . .
C11 C12 C13 118.8(5) . .
C11 C12 C14 121.4(4) . .
C6 C5 C8 123.8(4) . .
C4 C5 C8 117.6(4) . .
C4 C5 C6 118.6(4) . .
C2 C7 C6 121.8(5) . .
C5 C6 C9 124.2(4) . .
C7 C6 C9 116.8(4) . .
C7 C6 C5 118.7(4) . .
O2 C1 O1 124.8(5) . .
O2 C1 C2 119.2(5) . .
O1 C1 C2 116.0(5) . .
C1 O2 Dy2 135.2(3) . 4_545
C1 O1 Dy1 138.5(4) . 4_545
C12 C11 C9 118.8(4) . .
C2 C3 C4 120.5(5) . .
C7 C2 C1 120.9(5) . .
C7 C2 C3 118.8(5) . .
C3 C2 C1 120.2(5) . .
C3 C4 C5 121.6(5) . .
C8 O3 Dy2 150.0(4) . 1_545
C15 O7 Dy1 137.4(4) . .
C16 O8 Dy1 139.4(8) . .
O7 C15 O7 126.1(8) 2 .
C14 O5 Dy2 142.5(3) . 6
O5 C14 C12 117.6(5) . .
O5 C14 O6 125.2(5) . .
O6 C14 C12 117.3(4) . .
Dy1 O9 Dy2 104.82(12) . .
Dy1 O9 Dy2 106.30(12) 2 .
Dy1 O9 Dy1 108.41(13) 2 .
C14 O6 Dy1 124.5(3) . 5
O8 C16 N2 128.6(14) . .
C16 N2 C18 111.5(12) . .
C16 N2 C17 125.1(14) . .
C18 N2 C17 122.8(12) . .

loop_
_geom_bond_atom_site_label_1
_geom_bond_atom_site_label_2
_geom_bond_distance
_geom_bond_site_symmetry_2
Dy2 Dy2 3.8863(5) 2
Dy2 Dy1 3.7903(4) 2
Dy2 Dy1 3.7733(4) .
Dy2 O10 2.377(3) .
Dy2 O10 2.397(3) 2
Dy2 O2 2.398(3) 4
Dy2 O3 2.325(4) 1_565
Dy2 O12 2.387(4) .
Dy2 O11 2.431(4) .
Dy2 O5 2.369(3) 6_556
Dy2 O9 2.385(3) .
Dy1 Dy2 3.7902(4) 2
Dy1 Dy1 3.8351(5) 2
Dy1 O10 2.337(4) .
Dy1 N1 2.600(4) .
Dy1 O1 2.311(4) 4
Dy1 O7 2.318(4) .
Dy1 O8 2.448(5) .
Dy1 O9 2.377(3) .
Dy1 O9 2.352(3) 2
Dy1 O6 2.350(4) 5
O10 Dy2 2.397(3) 2
N1 C10 1.333(6) .
N1 C13 1.336(6) .
C10 C9 1.382(7) .
C8 C5 1.515(7) .
C8 O4 1.236(6) .
C8 O3 1.242(6) .
C13 C12 1.389(7) .
C9 C6 1.486(6) .
C9 C11 1.400(7) .
C12 C11 1.374(7) .
C12 C14 1.504(7) .
C5 C6 1.411(7) .
C5 C4 1.392(7) .
C7 C6 1.410(7) .
C7 C2 1.384(7) .
C1 O2 1.243(6) .
C1 O1 1.259(6) .
C1 C2 1.489(7) .
O2 Dy2 2.399(3) 4_545
O1 Dy1 2.311(4) 4_545
C3 C2 1.385(7) .
C3 C4 1.386(8) .
O3 Dy2 2.326(4) 1_545
O7 C15 1.241(5) .
O8 C16 1.181(13) .
C15 O7 1.241(5) 2
O5 Dy2 2.369(3) 6
O5 C14 1.247(6) .
C14 O6 1.260(6) .
O9 Dy1 2.352(3) 2
O6 Dy1 2.350(4) 5
C16 N2 1.308(14) .
N2 C18 1.395(11) .
N2 C17 1.447(10) .

loop_
_platon_squeeze_void_nr
_platon_squeeze_void_average_x
_platon_squeeze_void_average_y
_platon_squeeze_void_average_z
_platon_squeeze_void_volume
_platon_squeeze_void_count_electrons
_platon_squeeze_void_content
1 0.250 0.104 0.000 347 39 ' '
2 0.750 -0.148 0.000 347 39 ' '
3 0.250 -0.146 0.500 347 39 ' '
4 0.750 0.143 0.500 347 39 ' '
